data_7019975
loop_
_publ_author_name
'Xie, Qi-Wei'
'Cui, Ai-Li'
'Tao, Jun'
'Kou, Hui-Zhong'

_publ_section_title
;
 Syntheses, structure, and magnetic properties of hexanuclear
 Mn(III)(2)M(III)(4) (M = Y, Gd, Tb, Dy) complexes.
;
_journal_issue 35
_journal_name_full 'Dalton transactions (Cambridge, England : 2003)'
_journal_page_first 10589
_journal_page_last 10595
_journal_paper_doi 10.1039/c2dt30785e
_journal_volume 41
_journal_year 2012
_chemical_formula_sum 'C54 H90 Dy4 Mn2 N12 O24'
_chemical_formula_weight 2051.26
_chemical_name_systematic
;
?
;
_space_group_IT_number 2
_symmetry_cell_setting triclinic
_symmetry_space_group_name_Hall '-P 1'
_symmetry_space_group_name_H-M 'P -1'
_atom_sites_solution_hydrogens geom
_atom_sites_solution_primary direct
_atom_sites_solution_secondary difmap
_audit_creation_method SHELXL-97
_cell_angle_alpha 101.719(3)
_cell_angle_beta 111.565(2)
_cell_angle_gamma 93.299(3)
_cell_formula_units_Z 1
_cell_length_a 11.7766(10)
_cell_length_b 12.0196(12)
_cell_length_c 14.5690(14)
_cell_measurement_reflns_used 6026
_cell_measurement_temperature 293(2)
_cell_measurement_theta_max 27.46
_cell_measurement_theta_min 2.99
_cell_volume 1858.0(3)
_computing_cell_refinement 'crystalstructure 3.6.0 (Rigaku, 2004)'
_computing_data_collection 'crystalstructure 3.6.0 (Rigaku, 2004)'
_computing_data_reduction 'SHELXL-97 (Sheldrick, 1997)'
_computing_molecular_graphics 'XP (Sheldrick, 1998)'
_computing_publication_material 'XP (Sheldrick, 1998)'
_computing_structure_refinement 'SHELXL-97 (Sheldrick, 1997)'
_computing_structure_solution 'SHELXS-97 (Sheldrick, 1990)'
_diffrn_ambient_temperature 293(2)
_diffrn_detector_area_resol_mean 0.77
_diffrn_measured_fraction_theta_full 0.910
_diffrn_measured_fraction_theta_max 0.902
_diffrn_measurement_device_type 'Rigaku R-AXIS RAPID IP'
_diffrn_measurement_method '\w scans'
_diffrn_radiation_monochromator graphite
_diffrn_radiation_source 'fine-focus sealed tube'
_diffrn_radiation_type MoK\a
_diffrn_radiation_wavelength 0.71073
_diffrn_reflns_av_R_equivalents 0.0381
_diffrn_reflns_av_sigmaI/netI 0.0628
_diffrn_reflns_limit_h_max 14
_diffrn_reflns_limit_h_min -15
_diffrn_reflns_limit_k_max 13
_diffrn_reflns_limit_k_min -15
_diffrn_reflns_limit_l_max 18
_diffrn_reflns_limit_l_min -18
_diffrn_reflns_number 13104
_diffrn_reflns_theta_full 25.00
_diffrn_reflns_theta_max 27.46
_diffrn_reflns_theta_min 3.00
_diffrn_standards_decay_% 0
_exptl_absorpt_coefficient_mu 4.377
_exptl_absorpt_correction_T_max 1.000
_exptl_absorpt_correction_T_min 0.496
_exptl_absorpt_correction_type empirical
_exptl_absorpt_process_details 'ABSCOR; Higashi, 1995'
_exptl_crystal_colour purple
_exptl_crystal_density_diffrn 1.833
_exptl_crystal_density_method 'not measured'
_exptl_crystal_description platelet
_exptl_crystal_F_000 1004
_exptl_crystal_size_max 0.23
_exptl_crystal_size_mid 0.11
_exptl_crystal_size_min 0.08
_refine_diff_density_max 1.081
_refine_diff_density_min -1.183
_refine_diff_density_rms 0.205
_refine_ls_extinction_method none
_refine_ls_goodness_of_fit_ref 1.083
_refine_ls_hydrogen_treatment constr
_refine_ls_matrix_type full
_refine_ls_number_parameters 443
_refine_ls_number_reflns 7672
_refine_ls_number_restraints 0
_refine_ls_restrained_S_all 1.083
_refine_ls_R_factor_all 0.0613
_refine_ls_R_factor_gt 0.0454
_refine_ls_shift/su_max 0.001
_refine_ls_shift/su_mean 0.000
_refine_ls_structure_factor_coef Fsqd
_refine_ls_weighting_details 'calc w=1/[\s^2^(Fo^2^)+(0.0657P)^2^+11.7951P] where P=(Fo^2^+2Fc^2^)/3'
_refine_ls_weighting_scheme calc
_refine_ls_wR_factor_gt 0.1364
_refine_ls_wR_factor_ref 0.1555
_reflns_number_gt 6026
_reflns_number_total 7672
_reflns_threshold_expression >2sigma(I)
_cod_data_source_file c2dt30785e.txt
_cod_data_source_block 4
_cod_original_sg_symbol_H-M P-1
_cod_database_code 7019975

loop_
_symmetry_equiv_pos_as_xyz
'x, y, z'
'-x, -y, -z'

loop_
_atom_site_label
_atom_site_type_symbol
_atom_site_fract_x
_atom_site_fract_y
_atom_site_fract_z
_atom_site_U_iso_or_equiv
_atom_site_adp_type
_atom_site_occupancy
_atom_site_symmetry_multiplicity
_atom_site_calc_flag
_atom_site_refinement_flags
Mn1 Mn 1.13479(12) 0.86543(13) 0.41477(10) 0.0373(3) Uani 1 1 d .
Dy1 Dy 0.87687(3) 0.86536(4) 0.46067(3) 0.03163(13) Uani 1 1 d .
Dy2 Dy 0.94201(4) 0.99002(4) 0.25964(3) 0.03767(14) Uani 1 1 d .
C1 C 0.8683(9) 0.7592(10) 0.6546(7) 0.044(2) Uani 1 1 d .
C2 C 0.9340(9) 0.6873(10) 0.7118(8) 0.048(2) Uani 1 1 d .
H2A H 1.0183 0.6917 0.7273 0.057 Uiso 1 1 calc R
C3 C 0.8783(11) 0.6083(11) 0.7471(8) 0.058(3) Uani 1 1 d .
C4 C 0.7512(11) 0.5989(10) 0.7203(8) 0.056(3) Uani 1 1 d .
C5 C 0.6857(10) 0.6681(11) 0.6590(8) 0.057(3) Uani 1 1 d .
H5A H 0.6003 0.6595 0.6388 0.068 Uiso 1 1 calc R
C6 C 0.7411(9) 0.7493(10) 0.6266(7) 0.049(2) Uani 1 1 d .
C7 C 0.9589(13) 0.5418(11) 0.8179(10) 0.071(3) Uani 1 1 d .
H7A H 1.0435 0.5613 0.8279 0.107 Uiso 1 1 calc R
H7B H 0.9334 0.4609 0.7884 0.107 Uiso 1 1 calc R
H7C H 0.9506 0.5610 0.8822 0.107 Uiso 1 1 calc R
C8 C 0.6842(14) 0.5180(14) 0.7579(12) 0.086(4) Uani 1 1 d .
H8A H 0.5974 0.5224 0.7305 0.128 Uiso 1 1 calc R
H8B H 0.7152 0.5398 0.8308 0.128 Uiso 1 1 calc R
H8C H 0.6977 0.4408 0.7361 0.128 Uiso 1 1 calc R
C9 C 0.6670(9) 0.8225(9) 0.5632(7) 0.045(2) Uani 1 1 d .
H9A H 0.7040 0.9021 0.5945 0.055 Uiso 1 1 calc R
H9B H 0.5847 0.8148 0.5636 0.055 Uiso 1 1 calc R
C10 C 0.5721(8) 0.8690(10) 0.3972(8) 0.048(2) Uani 1 1 d .
H10A H 0.4920 0.8560 0.4007 0.057 Uiso 1 1 calc R
H10B H 0.5609 0.8462 0.3263 0.057 Uiso 1 1 calc R
C11 C 0.6228(8) 0.9973(9) 0.4383(8) 0.045(2) Uani 1 1 d .
H11A H 0.5765 1.0394 0.3901 0.054 Uiso 1 1 calc R
H11B H 0.6129 1.0255 0.5018 0.054 Uiso 1 1 calc R
C12 C 0.6036(8) 0.6694(9) 0.4033(7) 0.045(2) Uani 1 1 d .
H12A H 0.5504 0.6424 0.4341 0.054 Uiso 1 1 calc R
H12B H 0.5538 0.6625 0.3321 0.054 Uiso 1 1 calc R
C13 C 0.7028(9) 0.5952(10) 0.4116(8) 0.051(2) Uani 1 1 d .
H13A H 0.7381 0.5865 0.4808 0.061 Uiso 1 1 calc R
H13B H 0.6658 0.5197 0.3673 0.061 Uiso 1 1 calc R
C14 C 0.9159(8) 0.5896(9) 0.4360(8) 0.045(2) Uani 1 1 d .
H14A H 0.9020 0.5079 0.4052 0.054 Uiso 1 1 calc R
H14B H 0.9289 0.5992 0.5071 0.054 Uiso 1 1 calc R
C15 C 1.0311(9) 0.6440(8) 0.4293(9) 0.046(2) Uani 1 1 d .
H15A H 1.1033 0.6190 0.4741 0.055 Uiso 1 1 calc R
H15B H 1.0271 0.6200 0.3603 0.055 Uiso 1 1 calc R
C16 C 0.7717(9) 0.6102(9) 0.2737(7) 0.047(2) Uani 1 1 d .
H16A H 0.7441 0.5282 0.2486 0.056 Uiso 1 1 calc R
H16B H 0.8460 0.6262 0.2616 0.056 Uiso 1 1 calc R
C17 C 0.6722(9) 0.6720(10) 0.2108(7) 0.047(2) Uani 1 1 d .
C18 C 0.5557(11) 0.6085(11) 0.1458(8) 0.059(3) Uani 1 1 d .
H18A H 0.5371 0.5312 0.1427 0.070 Uiso 1 1 calc R
C19 C 0.4665(11) 0.6686(19) 0.0841(9) 0.090(6) Uani 1 1 d .
C20 C 0.4957(11) 0.7817(13) 0.0885(9) 0.067(3) Uani 1 1 d .
C21 C 0.6094(10) 0.8393(12) 0.1535(7) 0.057(3) Uani 1 1 d .
H21A H 0.6277 0.9163 0.1554 0.069 Uiso 1 1 calc R
C22 C 0.6986(8) 0.7889(9) 0.2167(7) 0.043(2) Uani 1 1 d .
C23 C 0.3385(12) 0.5949(17) 0.0160(11) 0.097(6) Uani 1 1 d .
H23A H 0.2838 0.6421 -0.0196 0.146 Uiso 1 1 calc R
H23B H 0.3044 0.5646 0.0580 0.146 Uiso 1 1 calc R
H23C H 0.3484 0.5328 -0.0321 0.146 Uiso 1 1 calc R
C24 C 0.3979(14) 0.8380(18) 0.0212(13) 0.115(7) Uani 1 1 d .
H24A H 0.3251 0.7828 -0.0179 0.173 Uiso 1 1 calc R
H24B H 0.4280 0.8664 -0.0239 0.173 Uiso 1 1 calc R
H24C H 0.3783 0.9006 0.0626 0.173 Uiso 1 1 calc R
C25 C 0.869(2) 0.7239(17) 0.0816(15) 0.129(8) Uani 1 1 d .
H25A H 0.8309 0.6902 0.0098 0.194 Uiso 1 1 calc R
H25B H 0.8258 0.6895 0.1157 0.194 Uiso 1 1 calc R
H25C H 0.9535 0.7108 0.1067 0.194 Uiso 1 1 calc R
C26 C 0.7525(16) 1.1982(13) 0.2994(12) 0.084(4) Uani 1 1 d .
H26A H 0.6875 1.2080 0.3239 0.125 Uiso 1 1 calc R
H26B H 0.7235 1.2036 0.2299 0.125 Uiso 1 1 calc R
H26C H 0.8216 1.2570 0.3402 0.125 Uiso 1 1 calc R
C27 C 1.1854(14) 0.8663(15) 0.2262(10) 0.084(5) Uani 1 1 d .
H27A H 1.2508 0.8282 0.2625 0.126 Uiso 1 1 calc R
H27B H 1.2199 0.9339 0.2147 0.126 Uiso 1 1 calc R
H27C H 1.1341 0.8155 0.1621 0.126 Uiso 1 1 calc R
N1 N 1.2559(9) 0.7629(9) 0.4048(7) 0.056(2) Uani 1 1 d .
N2 N 1.3071(8) 0.7125(10) 0.4653(8) 0.064(3) Uani 1 1 d .
N3 N 1.3600(11) 0.6604(13) 0.5221(11) 0.094(4) Uani 1 1 d .
N4 N 0.8043(7) 0.6402(7) 0.3847(6) 0.0412(17) Uani 1 1 d .
N5 N 0.6559(7) 0.7955(7) 0.4553(6) 0.0393(16) Uani 1 1 d .
N6 N 0.9406(10) 1.1104(10) 0.1050(7) 0.066(3) Uani 1 1 d .
O1 O 0.9268(6) 0.8381(7) 0.6262(5) 0.0441(15) Uani 1 1 d .
O2 O 0.8101(5) 0.8480(6) 0.2826(4) 0.0390(14) Uani 1 1 d .
O3 O 0.7486(5) 1.0163(6) 0.4545(5) 0.0416(15) Uani 1 1 d .
O4 O 1.0406(5) 0.7646(6) 0.4576(5) 0.0388(13) Uani 1 1 d .
O5 O 1.0208(5) 0.9642(6) 0.4182(4) 0.0353(13) Uani 1 1 d .
O6 O 0.7904(7) 1.0858(7) 0.3060(5) 0.0520(18) Uani 1 1 d .
O7 O 0.8642(9) 0.8501(9) 0.1012(6) 0.072(2) Uani 1 1 d .
O8 O 1.1121(7) 0.8984(8) 0.2855(5) 0.057(2) Uani 1 1 d .
O9 O 0.8521(8) 1.1031(9) 0.1340(6) 0.067(2) Uani 1 1 d .
O10 O 1.0322(8) 1.0611(8) 0.1470(6) 0.063(2) Uani 1 1 d .
O11 O 0.9388(10) 1.1610(9) 0.0417(7) 0.081(3) Uani 1 1 d .
O1W O 0.7778(14) 0.8949(18) -0.0788(9) 0.104(7) Uani 0.70(3) 1 d P
O1W' O 0.664(3) 0.870(3) -0.140(2) 0.080(13) Uani 0.30(3) 1 d P

loop_
_atom_site_aniso_label
_atom_site_aniso_U_11
_atom_site_aniso_U_22
_atom_site_aniso_U_33
_atom_site_aniso_U_23
_atom_site_aniso_U_13
_atom_site_aniso_U_12
Mn1 0.0347(7) 0.0418(8) 0.0434(7) 0.0149(6) 0.0210(5) 0.0107(6)
Dy1 0.0275(2) 0.0359(2) 0.0340(2) 0.01193(17) 0.01313(15) 0.00322(16)
Dy2 0.0377(2) 0.0447(3) 0.0328(2) 0.01403(19) 0.01396(16) 0.00428(19)
C1 0.043(5) 0.054(7) 0.037(4) 0.015(4) 0.018(4) -0.001(4)
C2 0.046(5) 0.049(7) 0.052(5) 0.015(5) 0.021(4) 0.004(5)
C3 0.067(7) 0.063(8) 0.046(5) 0.019(5) 0.024(5) 0.004(6)
C4 0.079(7) 0.047(7) 0.044(5) 0.013(5) 0.029(5) -0.016(6)
C5 0.050(6) 0.070(9) 0.052(6) 0.019(6) 0.021(5) -0.007(6)
C6 0.046(5) 0.061(7) 0.042(5) 0.016(5) 0.020(4) -0.001(5)
C7 0.096(9) 0.037(7) 0.081(8) 0.029(6) 0.029(7) -0.007(7)
C8 0.095(10) 0.072(10) 0.092(10) 0.030(9) 0.041(8) -0.037(8)
C9 0.044(5) 0.042(6) 0.058(6) 0.010(5) 0.030(4) 0.000(4)
C10 0.023(4) 0.062(7) 0.058(6) 0.015(5) 0.016(4) 0.009(4)
C11 0.028(4) 0.052(6) 0.063(6) 0.026(5) 0.019(4) 0.013(4)
C12 0.037(5) 0.042(6) 0.051(5) 0.003(4) 0.016(4) -0.010(4)
C13 0.046(5) 0.053(7) 0.055(6) 0.011(5) 0.022(4) 0.004(5)
C14 0.040(5) 0.032(5) 0.068(6) 0.024(5) 0.020(4) -0.002(4)
C15 0.047(5) 0.025(5) 0.074(6) 0.020(5) 0.029(5) 0.008(4)
C16 0.046(5) 0.039(6) 0.050(5) 0.001(4) 0.020(4) -0.006(4)
C17 0.042(5) 0.059(7) 0.036(4) 0.009(4) 0.015(4) -0.006(5)
C18 0.061(6) 0.052(7) 0.048(6) 0.005(5) 0.012(5) -0.021(5)
C19 0.041(6) 0.167(19) 0.043(6) 0.022(8) 0.000(5) 0.001(8)
C20 0.053(6) 0.074(10) 0.066(7) 0.030(7) 0.010(5) -0.007(6)
C21 0.046(6) 0.075(9) 0.044(5) 0.020(5) 0.007(4) 0.011(6)
C22 0.039(5) 0.050(6) 0.037(4) 0.011(4) 0.012(4) 0.006(4)
C23 0.057(7) 0.126(16) 0.075(9) 0.018(9) -0.001(6) -0.045(9)
C24 0.067(9) 0.134(18) 0.109(12) 0.062(12) -0.020(8) -0.005(10)
C25 0.23(3) 0.073(13) 0.134(16) 0.008(12) 0.130(18) 0.028(16)
C26 0.113(12) 0.048(8) 0.096(10) 0.023(8) 0.043(9) 0.021(9)
C27 0.090(10) 0.126(14) 0.078(8) 0.050(9) 0.062(8) 0.052(10)
N1 0.059(5) 0.053(6) 0.074(6) 0.029(5) 0.039(5) 0.024(5)
N2 0.039(5) 0.081(8) 0.085(7) 0.035(6) 0.029(5) 0.017(5)
N3 0.055(6) 0.097(11) 0.131(11) 0.063(9) 0.019(7) 0.002(7)
N4 0.041(4) 0.038(5) 0.046(4) 0.011(4) 0.018(3) 0.005(4)
N5 0.035(4) 0.036(5) 0.046(4) 0.010(3) 0.016(3) -0.001(3)
N6 0.077(7) 0.089(9) 0.045(5) 0.034(5) 0.027(5) 0.025(6)
O1 0.037(3) 0.059(5) 0.038(3) 0.017(3) 0.014(3) 0.000(3)
O2 0.035(3) 0.045(4) 0.035(3) 0.012(3) 0.010(2) -0.001(3)
O3 0.029(3) 0.056(5) 0.044(3) 0.017(3) 0.017(2) 0.012(3)
O4 0.036(3) 0.032(4) 0.052(3) 0.011(3) 0.021(3) 0.002(3)
O5 0.025(3) 0.047(4) 0.035(3) 0.012(3) 0.012(2) 0.010(3)
O6 0.053(4) 0.063(5) 0.054(4) 0.026(4) 0.029(3) 0.019(4)
O7 0.089(6) 0.073(7) 0.048(4) -0.002(4) 0.029(4) -0.015(5)
O8 0.067(5) 0.075(6) 0.050(4) 0.029(4) 0.037(4) 0.030(4)
O9 0.070(5) 0.091(7) 0.055(4) 0.038(5) 0.028(4) 0.031(5)
O10 0.064(5) 0.087(7) 0.055(4) 0.031(4) 0.033(4) 0.020(5)
O11 0.112(8) 0.087(8) 0.060(5) 0.041(5) 0.039(5) 0.018(6)
O1W 0.076(11) 0.20(2) 0.045(7) 0.039(9) 0.035(7) 0.014(11)
O1W' 0.07(2) 0.10(3) 0.07(2) 0.006(18) 0.041(18) 0.015(19)

loop_
_atom_type_symbol
_atom_type_description
_atom_type_scat_dispersion_real
_atom_type_scat_dispersion_imag
_atom_type_scat_source
C C 0.0033 0.0016 'International Tables Vol C Tables 4.2.6.8 and 6.1.1.4'
H H 0.0000 0.0000 'International Tables Vol C Tables 4.2.6.8 and 6.1.1.4'
N N 0.0061 0.0033 'International Tables Vol C Tables 4.2.6.8 and 6.1.1.4'
O O 0.0106 0.0060 'International Tables Vol C Tables 4.2.6.8 and 6.1.1.4'
Mn Mn 0.3368 0.7283 'International Tables Vol C Tables 4.2.6.8 and 6.1.1.4'
Dy Dy -0.1892 4.4098 'International Tables Vol C Tables 4.2.6.8 and 6.1.1.4'

loop_
_geom_angle_atom_site_label_1
_geom_angle_atom_site_label_2
_geom_angle_atom_site_label_3
_geom_angle
_geom_angle_site_symmetry_1
_geom_angle_site_symmetry_3
O5 Mn1 O8 85.0(3) . .
O5 Mn1 O4 85.9(3) . .
O8 Mn1 O4 133.6(3) . .
O5 Mn1 N1 177.0(3) . .
O8 Mn1 N1 92.0(3) . .
O4 Mn1 N1 96.4(3) . .
O5 Mn1 O3 84.1(3) . 2_776
O8 Mn1 O3 117.9(3) . 2_776
O4 Mn1 O3 106.2(3) . 2_776
N1 Mn1 O3 97.0(4) . 2_776
O5 Mn1 Dy2 42.21(17) . .
O8 Mn1 Dy2 44.0(2) . .
O4 Mn1 Dy2 107.79(18) . .
N1 Mn1 Dy2 135.0(3) . .
O3 Mn1 Dy2 111.17(18) 2_776 .
O5 Mn1 Dy1 42.73(19) . .
O8 Mn1 Dy1 112.5(2) . .
O4 Mn1 Dy1 43.29(17) . .
N1 Mn1 Dy1 139.5(3) . .
O3 Mn1 Dy1 98.78(16) 2_776 .
Dy2 Mn1 Dy1 71.28(3) . .
O5 Mn1 Dy1 40.4(2) . 2_776
O8 Mn1 Dy1 97.6(2) . 2_776
O4 Mn1 Dy1 104.30(19) . 2_776
N1 Mn1 Dy1 140.0(3) . 2_776
O3 Mn1 Dy1 44.61(16) 2_776 2_776
Dy2 Mn1 Dy1 69.75(3) . 2_776
Dy1 Mn1 Dy1 70.45(3) . 2_776
O5 Dy1 O4 102.2(2) 2_776 .
O5 Dy1 O5 67.4(2) 2_776 .
O4 Dy1 O5 66.8(2) . .
O5 Dy1 O1 69.7(2) 2_776 .
O4 Dy1 O1 85.9(2) . .
O5 Dy1 O1 121.4(2) . .
O5 Dy1 O2 123.1(2) 2_776 .
O4 Dy1 O2 89.9(2) . .
O5 Dy1 O2 67.5(2) . .
O1 Dy1 O2 167.1(3) . .
O5 Dy1 O3 67.1(2) 2_776 .
O4 Dy1 O3 161.4(2) . .
O5 Dy1 O3 94.7(2) . .
O1 Dy1 O3 103.4(2) . .
O2 Dy1 O3 84.1(2) . .
O5 Dy1 N5 114.5(2) 2_776 .
O4 Dy1 N5 131.2(2) . .
O5 Dy1 N5 156.8(2) . .
O1 Dy1 N5 78.4(2) . .
O2 Dy1 N5 95.4(2) . .
O3 Dy1 N5 67.1(2) . .
O5 Dy1 N4 157.9(2) 2_776 .
O4 Dy1 N4 67.5(2) . .
O5 Dy1 N4 121.2(2) . .
O1 Dy1 N4 89.6(2) . .
O2 Dy1 N4 77.5(2) . .
O3 Dy1 N4 127.7(2) . .
N5 Dy1 N4 66.5(2) . .
O5 Dy1 Mn1 84.65(13) 2_776 .
O4 Dy1 Mn1 34.49(15) . .
O5 Dy1 Mn1 32.34(14) . .
O1 Dy1 Mn1 107.43(15) . .
O2 Dy1 Mn1 74.99(14) . .
O3 Dy1 Mn1 127.00(15) . .
N5 Dy1 Mn1 160.60(18) . .
N4 Dy1 Mn1 94.70(16) . .
O5 Dy1 Mn1 30.93(13) 2_776 2_776
O4 Dy1 Mn1 132.92(17) . 2_776
O5 Dy1 Mn1 82.90(15) . 2_776
O1 Dy1 Mn1 80.07(18) . 2_776
O2 Dy1 Mn1 111.37(16) . 2_776
O3 Dy1 Mn1 36.91(16) . 2_776
N5 Dy1 Mn1 89.56(18) . 2_776
N4 Dy1 Mn1 155.50(16) . 2_776
Mn1 Dy1 Mn1 109.55(3) . 2_776
O5 Dy1 Dy2 33.06(14) 2_776 2_776
O4 Dy1 Dy2 90.33(16) . 2_776
O5 Dy1 Dy2 89.84(14) . 2_776
O1 Dy1 Dy2 37.34(18) . 2_776
O2 Dy1 Dy2 155.08(16) . 2_776
O3 Dy1 Dy2 87.78(15) . 2_776
N5 Dy1 Dy2 103.07(17) . 2_776
N4 Dy1 Dy2 125.17(16) . 2_776
Mn1 Dy1 Dy2 91.52(3) . 2_776
Mn1 Dy1 Dy2 53.02(2) 2_776 2_776
O5 Dy1 Dy2 89.29(14) 2_776 .
O4 Dy1 Dy2 83.20(14) . .
O5 Dy1 Dy2 32.52(13) . .
O1 Dy1 Dy2 153.70(16) . .
O2 Dy1 Dy2 36.73(16) . .
O3 Dy1 Dy2 81.48(14) . .
N5 Dy1 Dy2 126.20(15) . .
N4 Dy1 Dy2 108.00(16) . .
Mn1 Dy1 Dy2 53.13(2) . .
Mn1 Dy1 Dy2 89.96(2) 2_776 .
Dy2 Dy1 Dy2 118.713(14) 2_776 .
O5 Dy2 O8 68.6(2) . .
O5 Dy2 O7 129.1(3) . .
O8 Dy2 O7 82.4(3) . .
O5 Dy2 O2 68.8(2) . .
O8 Dy2 O2 98.8(3) . .
O7 Dy2 O2 75.9(3) . .
O5 Dy2 O1 70.4(2) . 2_776
O8 Dy2 O1 89.2(3) . 2_776
O7 Dy2 O1 152.1(3) . 2_776
O2 Dy2 O1 131.8(2) . 2_776
O5 Dy2 O6 87.5(2) . .
O8 Dy2 O6 156.0(2) . .
O7 Dy2 O6 115.7(3) . .
O2 Dy2 O6 72.6(2) . .
O1 Dy2 O6 81.1(2) 2_776 .
O5 Dy2 O9 153.6(3) . .
O8 Dy2 O9 129.0(2) . .
O7 Dy2 O9 76.4(3) . .
O2 Dy2 O9 119.5(3) . .
O1 Dy2 O9 88.8(3) 2_776 .
O6 Dy2 O9 73.0(2) . .
O5 Dy2 O10 134.4(2) . .
O8 Dy2 O10 78.3(2) . .
O7 Dy2 O10 73.3(3) . .
O2 Dy2 O10 149.3(3) . .
O1 Dy2 O10 78.9(3) 2_776 .
O6 Dy2 O10 120.7(2) . .
O9 Dy2 O10 51.4(3) . .
O5 Dy2 N6 152.3(3) . .
O8 Dy2 N6 103.9(3) . .
O7 Dy2 N6 73.3(3) . .
O2 Dy2 N6 138.6(3) . .
O1 Dy2 N6 83.1(3) 2_776 .
O6 Dy2 N6 96.7(2) . .
O9 Dy2 N6 25.5(3) . .
O10 Dy2 N6 25.9(2) . .
O5 Dy2 Mn1 33.61(14) . .
O8 Dy2 Mn1 35.90(16) . .
O7 Dy2 Mn1 104.1(2) . .
O2 Dy2 Mn1 76.82(14) . .
O1 Dy2 Mn1 83.20(15) 2_776 .
O6 Dy2 Mn1 120.56(15) . .
O9 Dy2 Mn1 162.6(2) . .
O10 Dy2 Mn1 111.67(17) . .
N6 Dy2 Mn1 137.4(2) . .
O5 Dy2 Dy1 34.54(17) . 2_776
O8 Dy2 Dy1 81.35(19) . 2_776
O7 Dy2 Dy1 161.3(2) . 2_776
O2 Dy2 Dy1 97.52(14) . 2_776
O1 Dy2 Dy1 36.57(14) 2_776 2_776
O6 Dy2 Dy1 77.78(18) . 2_776
O9 Dy2 Dy1 121.3(2) . 2_776
O10 Dy2 Dy1 112.0(2) . 2_776
N6 Dy2 Dy1 119.7(2) . 2_776
Mn1 Dy2 Dy1 57.23(3) . 2_776
O5 Dy2 Dy1 34.19(15) . .
O8 Dy2 Dy1 89.63(17) . .
O7 Dy2 Dy1 109.5(2) . .
O2 Dy2 Dy1 36.38(14) . .
O1 Dy2 Dy1 96.87(14) 2_776 .
O6 Dy2 Dy1 70.02(16) . .
O9 Dy2 Dy1 141.13(18) . .
O10 Dy2 Dy1 167.18(17) . .
N6 Dy2 Dy1 166.5(2) . .
Mn1 Dy2 Dy1 55.59(2) . .
Dy1 Dy2 Dy1 61.287(14) 2_776 .
O1 C1 C6 120.1(9) . .
O1 C1 C2 120.8(8) . .
C6 C1 C2 119.1(9) . .
C1 C2 C3 122.8(9) . .
C1 C2 H2A 118.6 . .
C3 C2 H2A 118.6 . .
C4 C3 C2 118.3(10) . .
C4 C3 C7 122.3(10) . .
C2 C3 C7 119.2(10) . .
C3 C4 C5 118.2(10) . .
C3 C4 C8 121.7(11) . .
C5 C4 C8 120.1(11) . .
C6 C5 C4 123.6(10) . .
C6 C5 H5A 118.2 . .
C4 C5 H5A 118.2 . .
C1 C6 C5 117.8(9) . .
C1 C6 C9 120.8(9) . .
C5 C6 C9 121.3(9) . .
C3 C7 H7A 109.5 . .
C3 C7 H7B 109.5 . .
H7A C7 H7B 109.5 . .
C3 C7 H7C 109.5 . .
H7A C7 H7C 109.5 . .
H7B C7 H7C 109.5 . .
C4 C8 H8A 109.5 . .
C4 C8 H8B 109.5 . .
H8A C8 H8B 109.5 . .
C4 C8 H8C 109.5 . .
H8A C8 H8C 109.5 . .
H8B C8 H8C 109.5 . .
C6 C9 N5 115.1(8) . .
C6 C9 H9A 108.5 . .
N5 C9 H9A 108.5 . .
C6 C9 H9B 108.5 . .
N5 C9 H9B 108.5 . .
H9A C9 H9B 107.5 . .
N5 C10 C11 112.6(8) . .
N5 C10 H10A 109.1 . .
C11 C10 H10A 109.1 . .
N5 C10 H10B 109.1 . .
C11 C10 H10B 109.1 . .
H10A C10 H10B 107.8 . .
O3 C11 C10 110.6(7) . .
O3 C11 H11A 109.5 . .
C10 C11 H11A 109.5 . .
O3 C11 H11B 109.5 . .
C10 C11 H11B 109.5 . .
H11A C11 H11B 108.1 . .
C13 C12 N5 112.2(8) . .
C13 C12 H12A 109.2 . .
N5 C12 H12A 109.2 . .
C13 C12 H12B 109.2 . .
N5 C12 H12B 109.2 . .
H12A C12 H12B 107.9 . .
N4 C13 C12 114.4(9) . .
N4 C13 H13A 108.6 . .
C12 C13 H13A 108.6 . .
N4 C13 H13B 108.6 . .
C12 C13 H13B 108.6 . .
H13A C13 H13B 107.6 . .
N4 C14 C15 112.8(7) . .
N4 C14 H14A 109.0 . .
C15 C14 H14A 109.0 . .
N4 C14 H14B 109.0 . .
C15 C14 H14B 109.0 . .
H14A C14 H14B 107.8 . .
O4 C15 C14 109.5(7) . .
O4 C15 H15A 109.8 . .
C14 C15 H15A 109.8 . .
O4 C15 H15B 109.8 . .
C14 C15 H15B 109.8 . .
H15A C15 H15B 108.2 . .
N4 C16 C17 116.4(8) . .
N4 C16 H16A 108.2 . .
C17 C16 H16A 108.2 . .
N4 C16 H16B 108.2 . .
C17 C16 H16B 108.2 . .
H16A C16 H16B 107.3 . .
C22 C17 C18 121.1(10) . .
C22 C17 C16 120.0(9) . .
C18 C17 C16 118.9(10) . .
C17 C18 C19 117.2(12) . .
C17 C18 H18A 121.4 . .
C19 C18 H18A 121.4 . .
C20 C19 C18 120.7(12) . .
C20 C19 C23 124.4(14) . .
C18 C19 C23 114.9(17) . .
C21 C20 C19 119.6(11) . .
C21 C20 C24 122.9(14) . .
C19 C20 C24 117.5(13) . .
C20 C21 C22 123.2(13) . .
C20 C21 H21A 118.4 . .
C22 C21 H21A 118.4 . .
O2 C22 C21 122.5(10) . .
O2 C22 C17 119.4(8) . .
C21 C22 C17 118.1(10) . .
C19 C23 H23A 109.5 . .
C19 C23 H23B 109.5 . .
H23A C23 H23B 109.5 . .
C19 C23 H23C 109.5 . .
H23A C23 H23C 109.5 . .
H23B C23 H23C 109.5 . .
C20 C24 H24A 109.5 . .
C20 C24 H24B 109.5 . .
H24A C24 H24B 109.5 . .
C20 C24 H24C 109.5 . .
H24A C24 H24C 109.5 . .
H24B C24 H24C 109.5 . .
O7 C25 H25A 109.5 . .
O7 C25 H25B 109.5 . .
H25A C25 H25B 109.5 . .
O7 C25 H25C 109.5 . .
H25A C25 H25C 109.5 . .
H25B C25 H25C 109.5 . .
O6 C26 H26A 109.5 . .
O6 C26 H26B 109.5 . .
H26A C26 H26B 109.5 . .
O6 C26 H26C 109.5 . .
H26A C26 H26C 109.5 . .
H26B C26 H26C 109.5 . .
O8 C27 H27A 109.5 . .
O8 C27 H27B 109.5 . .
H27A C27 H27B 109.5 . .
O8 C27 H27C 109.5 . .
H27A C27 H27C 109.5 . .
H27B C27 H27C 109.5 . .
N2 N1 Mn1 125.6(8) . .
N3 N2 N1 176.8(14) . .
C16 N4 C14 109.6(7) . .
C16 N4 C13 111.8(8) . .
C14 N4 C13 107.9(7) . .
C16 N4 Dy1 110.5(6) . .
C14 N4 Dy1 103.3(6) . .
C13 N4 Dy1 113.2(6) . .
C9 N5 C10 110.2(7) . .
C9 N5 C12 110.9(7) . .
C10 N5 C12 108.7(7) . .
C9 N5 Dy1 106.1(5) . .
C10 N5 Dy1 104.6(5) . .
C12 N5 Dy1 116.1(5) . .
O11 N6 O9 122.1(10) . .
O11 N6 O10 121.7(10) . .
O9 N6 O10 116.2(8) . .
O11 N6 Dy2 179.0(8) . .
O9 N6 Dy2 57.1(5) . .
O10 N6 Dy2 59.2(5) . .
C1 O1 Dy1 127.2(6) . .
C1 O1 Dy2 124.3(6) . 2_776
Dy1 O1 Dy2 106.1(3) . 2_776
C22 O2 Dy1 121.4(5) . .
C22 O2 Dy2 129.5(5) . .
Dy1 O2 Dy2 106.9(2) . .
C11 O3 Mn1 117.7(6) . 2_776
C11 O3 Dy1 123.5(6) . .
Mn1 O3 Dy1 98.5(2) 2_776 .
C15 O4 Mn1 122.4(5) . .
C15 O4 Dy1 124.8(5) . .
Mn1 O4 Dy1 102.2(3) . .
Mn1 O5 Dy2 104.2(2) . .
Mn1 O5 Dy1 108.7(3) . 2_776
Dy2 O5 Dy1 112.4(3) . 2_776
Mn1 O5 Dy1 104.9(3) . .
Dy2 O5 Dy1 113.3(2) . .
Dy1 O5 Dy1 112.6(2) 2_776 .
C26 O6 Dy2 132.0(8) . .
C25 O7 Dy2 128.7(10) . .
C27 O8 Mn1 126.3(7) . .
C27 O8 Dy2 133.6(6) . .
Mn1 O8 Dy2 100.1(3) . .
N6 O9 Dy2 97.4(6) . .
N6 O10 Dy2 95.0(6) . .

loop_
_geom_bond_atom_site_label_1
_geom_bond_atom_site_label_2
_geom_bond_distance
_geom_bond_site_symmetry_2
Mn1 O5 1.850(5) .
Mn1 O8 1.930(6) .
Mn1 O4 1.936(6) .
Mn1 N1 1.964(8) .
Mn1 O3 2.071(7) 2_776
Mn1 Dy2 3.2402(13) .
Mn1 Dy1 3.3415(13) .
Mn1 Dy1 3.4105(15) 2_776
Dy1 O5 2.334(7) 2_776
Dy1 O4 2.344(6) .
Dy1 O5 2.347(6) .
Dy1 O1 2.360(6) .
Dy1 O2 2.378(5) .
Dy1 O3 2.422(6) .
Dy1 N5 2.656(7) .
Dy1 N4 2.665(9) .
Dy1 Mn1 3.4105(15) 2_776
Dy1 Dy2 3.8055(6) 2_776
Dy1 Dy2 3.8357(6) .
Dy2 O5 2.245(5) .
Dy2 O8 2.288(7) .
Dy2 O7 2.385(8) .
Dy2 O2 2.397(6) .
Dy2 O1 2.402(7) 2_776
Dy2 O6 2.403(6) .
Dy2 O9 2.464(7) .
Dy2 O10 2.509(7) .
Dy2 N6 2.911(9) .
Dy2 Dy1 3.8055(6) 2_776
C1 O1 1.356(12) .
C1 C6 1.391(13) .
C1 C2 1.391(13) .
C2 C3 1.403(15) .
C2 H2A 0.9300 .
C3 C4 1.393(16) .
C3 C7 1.519(15) .
C4 C5 1.398(15) .
C4 C8 1.521(14) .
C5 C6 1.394(15) .
C5 H5A 0.9300 .
C6 C9 1.488(14) .
C7 H7A 0.9600 .
C7 H7B 0.9600 .
C7 H7C 0.9600 .
C8 H8A 0.9600 .
C8 H8B 0.9600 .
C8 H8C 0.9600 .
C9 N5 1.494(12) .
C9 H9A 0.9700 .
C9 H9B 0.9700 .
C10 N5 1.503(11) .
C10 C11 1.532(15) .
C10 H10A 0.9700 .
C10 H10B 0.9700 .
C11 O3 1.408(10) .
C11 H11A 0.9700 .
C11 H11B 0.9700 .
C12 C13 1.494(14) .
C12 N5 1.528(13) .
C12 H12A 0.9700 .
C12 H12B 0.9700 .
C13 N4 1.493(13) .
C13 H13A 0.9700 .
C13 H13B 0.9700 .
C14 N4 1.487(11) .
C14 C15 1.516(13) .
C14 H14A 0.9700 .
C14 H14B 0.9700 .
C15 O4 1.411(11) .
C15 H15A 0.9700 .
C15 H15B 0.9700 .
C16 N4 1.478(12) .
C16 C17 1.533(14) .
C16 H16A 0.9700 .
C16 H16B 0.9700 .
C17 C22 1.399(15) .
C17 C18 1.412(15) .
C18 C19 1.445(19) .
C18 H18A 0.9300 .
C19 C20 1.37(2) .
C19 C23 1.559(19) .
C20 C21 1.366(17) .
C20 C24 1.507(17) .
C21 C22 1.381(13) .
C21 H21A 0.9300 .
C22 O2 1.356(12) .
C23 H23A 0.9600 .
C23 H23B 0.9600 .
C23 H23C 0.9600 .
C24 H24A 0.9600 .
C24 H24B 0.9600 .
C24 H24C 0.9600 .
C25 O7 1.49(2) .
C25 H25A 0.9600 .
C25 H25B 0.9600 .
C25 H25C 0.9600 .
C26 O6 1.457(14) .
C26 H26A 0.9600 .
C26 H26B 0.9600 .
C26 H26C 0.9600 .
C27 O8 1.446(11) .
C27 H27A 0.9600 .
C27 H27B 0.9600 .
C27 H27C 0.9600 .
N1 N2 1.173(12) .
N2 N3 1.158(14) .
N6 O11 1.198(11) .
N6 O9 1.266(12) .
N6 O10 1.275(11) .
O1 Dy2 2.402(7) 2_776
O3 Mn1 2.071(7) 2_776
O5 Dy1 2.334(7) 2_776
O1W O1W' 1.28(3) .
